data_7720957
loop_
_publ_author_name
'Saha, Shriya'
'Gil-Gavil&#xe1;n, Dolores G'
'Gutmann, Matthias J.'
'Manna, Debasish'
'Roy, Souvik'
'Mitra, Raja'

_publ_section_title
;
 CO<sub>2</sub> photoreduction by 4-ferrocenyl appended bipyridine
 coordinated Re(I) complexes.
;
_journal_issue 19
_journal_name_full 'Dalton transactions (Cambridge, England : 2003)'
_journal_page_first 7468
_journal_page_last 7473
_journal_paper_doi 10.1039/d6dt00728g
_journal_volume 55
_journal_year 2026
_chemical_formula_moiety 'C22 H20 Fe N2'
_chemical_formula_sum 'C22 H20 Fe N2'
_chemical_formula_weight 368.3
_space_group_crystal_system monoclinic
_space_group_IT_number 14
_space_group_name_Hall '-P 2ybc'
_space_group_name_H-M_alt 'P 1 21/c 1'
_symmetry_Int_Tables_number 14
_audit_creation_date 2026-04-13
_audit_creation_method
;
Olex2 1.5
(compiled 2026.04.10 svn.r48fbca5a for OlexSys, GUI svn.r7537)
;
_audit_update_record
;
2026-04-13 deposited with the CCDC.	2026-04-24 downloaded from the CCDC.
;
_cell_angle_alpha 90
_cell_angle_beta 102.639(2)
_cell_angle_gamma 90
_cell_formula_units_Z 4
_cell_length_a 21.0623(5)
_cell_length_b 7.53961(18)
_cell_length_c 11.3467(3)
_cell_measurement_reflns_used 14581
_cell_measurement_temperature 294.4(4)
_cell_measurement_theta_max 24.7600
_cell_measurement_theta_min 1.5290
_cell_volume 1758.21(8)
_computing_cell_refinement 'CrysAlisPro 1.171.43.143a (Rigaku OD, 2024)'
_computing_data_collection 'CrysAlisPro system (CCD 43.128a 64-bit (release 20-06-2024))'
_computing_data_reduction 'CrysAlisPro 1.171.43.143a (Rigaku OD, 2024)'
_computing_molecular_graphics 'Olex2 1.5 (Dolomanov et al., 2009)'
_computing_publication_material 'Olex2 1.5 (Dolomanov et al., 2009)'
_computing_structure_refinement 'olex2.refine 1.5 (Bourhis et al., 2015)'
_diffrn_ambient_environment air
_diffrn_ambient_temperature 294.4(4)
_diffrn_detector 'Hybrid Pixel Array Detector'
_diffrn_detector_area_resol_mean 10.0000
_diffrn_detector_type HyPix
_diffrn_measured_fraction_theta_full 0.94
_diffrn_measured_fraction_theta_max 0.98
_diffrn_measurement_details
;
List of Runs (angles in degrees, time in seconds):

  # Type    Start    End  Width  t~exp~   \w     \q     \k     \f   Frames
#--------------------------------------------------------------------------
  1  \w    -66.00 -31.00   0.50   30.00    --  -24.60 106.00  55.00   70
  2  \w     -2.00  82.00   0.50   30.00    --   29.45-106.00 -43.00  168
  3  \w    -23.00  28.00   0.50   30.00    --  -24.60 -99.00 120.00  102
  4  \w   -119.00 -79.00   0.50   30.00    --  -24.60 178.00   0.00   80
  5  \w    -18.00  28.00   0.50   30.00    --  -24.60 -99.00 -60.00   92
  6  \w   -111.00  -1.00   0.50   30.00    --  -24.60 -19.00 150.00  220
  7  \w    -23.00  28.00   0.50   30.00    --  -24.60 -99.00   0.00  102
  8  \w    -49.00   5.00   0.50   30.00    --  -24.60 -57.00 120.00  108
  9  \w   -119.00 -67.00   0.50   30.00    --  -24.60-178.00 -60.00  104
 10  \w    -91.00 -52.00   0.50   30.00    --  -24.60 -57.00 120.00   78
 11  \w    -60.00   5.00   0.50   30.00    --   29.45 -19.00  30.00  130
 12  \w    -46.00  21.00   0.50   30.00    --   29.45 -37.00-180.00  134
 13  \w     45.00 103.00   0.50   30.00    --   29.45  57.00  90.00  116
 14  \w     44.00 112.00   0.50   30.00    --   29.45 178.00   0.00  136
 15  \w    -50.00  21.00   0.50   30.00    --   29.45 -37.00 150.00  142
 16  \w    -56.00   3.00   0.50   30.00    --   29.45 -19.00  90.00  118
 17  \w     66.00 102.00   0.50   30.00    --   29.45  57.00 -30.00   72
 18  \w      4.00  43.00   0.50   30.00    --   29.45  57.00 -30.00   78
 19  \w     -2.00  96.00   0.50   30.00    --   29.45  57.00 120.00  196
 20  \w    -55.00   2.00   0.50   30.00    --   29.45 -19.00 -30.00  114
 21  \w     -4.00  29.00   0.50   30.00    --   29.45  57.00  90.00   66
 22  \w     -6.00  95.00   0.50   30.00    --   29.45  57.00 -60.00  202
;
_diffrn_measurement_device 'four-circle diffractometer'
_diffrn_measurement_device_type 'XtaLAB Synergy, Dualflex, HyPix'
_diffrn_measurement_method '\w scans'
_diffrn_orient_matrix_type 'CrysAlisPro convention (1999,Acta A55,543-557)'
_diffrn_orient_matrix_UB_11 -0.0047850000
_diffrn_orient_matrix_UB_12 0.0340716000
_diffrn_orient_matrix_UB_13 -0.0225266000
_diffrn_orient_matrix_UB_21 0.0398424000
_diffrn_orient_matrix_UB_22 0.0037857000
_diffrn_orient_matrix_UB_23 0.0121867000
_diffrn_orient_matrix_UB_31 -0.0013714000
_diffrn_orient_matrix_UB_32 -0.0089413000
_diffrn_orient_matrix_UB_33 -0.0806768000
_diffrn_radiation_monochromator mirror
_diffrn_radiation_probe x-ray
_diffrn_radiation_type 'Mo K\a'
_diffrn_radiation_wavelength 0.71073
_diffrn_reflns_av_R_equivalents 0.0539
_diffrn_reflns_limit_h_max 31
_diffrn_reflns_limit_h_min -31
_diffrn_reflns_limit_k_max 10
_diffrn_reflns_limit_k_min -11
_diffrn_reflns_limit_l_max 16
_diffrn_reflns_limit_l_min -16
_diffrn_reflns_number 56982
_diffrn_reflns_theta_full 32.17
_diffrn_reflns_theta_max 32.81
_diffrn_reflns_theta_min 1.98
_diffrn_source 'micro-focus sealed X-ray tube'
_diffrn_source_type 'PhotonJet (Mo) X-ray Source'
_exptl_absorpt_coefficient_mu 0.863
_exptl_absorpt_correction_T_max 1.000
_exptl_absorpt_correction_T_min 0.353
_exptl_absorpt_correction_type gaussian
_exptl_absorpt_process_details
;
CrysAlisPro 1.171.43.143a (Rigaku Oxford Diffraction, 2024)
Numerical absorption correction based on gaussian integration over
a multifaceted crystal model
Empirical absorption correction using spherical harmonics,
implemented in SCALE3 ABSPACK scaling algorithm.
;
_exptl_crystal_colour yellow
_exptl_crystal_density_diffrn 1.3912
_exptl_crystal_description block
_exptl_crystal_F_000 768
_exptl_crystal_size_max 0.299
_exptl_crystal_size_mid 0.222
_exptl_crystal_size_min 0.011
_refine_diff_density_max 0.13
_refine_diff_density_min -0.17
_refine_ls_extinction_method none
_refine_ls_goodness_of_fit_gt 1.2522
_refine_ls_goodness_of_fit_ref 1.1051
_refine_ls_hydrogen_treatment constr
_refine_ls_number_constraints 80
_refine_ls_number_parameters 226
_refine_ls_number_reflns 6156
_refine_ls_number_restraints 0
_refine_ls_R_factor_all 0.0667
_refine_ls_R_factor_gt 0.0338
_refine_ls_shift/su_max 0.0415
_refine_ls_shift/su_mean 0.0010
_refine_ls_structure_factor_coef Fsqd
_refine_ls_weighting_details 'calc w=1/[\s^2^(Fo^2^)+(0.06373P)^2^+0.0000P] where P=(Fo^2^+2Fc^2^)/3'
_refine_ls_weighting_scheme sigma
_refine_ls_wR_factor_gt 0.1029
_refine_ls_wR_factor_ref 0.1191
_reflns_number_gt 3647
_reflns_number_total 6156
_reflns_threshold_expression I>3\s(I)
_cod_data_source_file d6dt00728g2.cif
_cod_data_source_block I_CCDC1
_cod_depositor_comments 'Adding full bibliography for 7720955--7720957.cif.'
_cod_original_sg_symbol_Hall '-P 2ycb'
_cod_original_formula_sum 'C22 H20 Fe1 N2'
_cod_database_code 7720957
_chemical_oxdiff_formula 'Fe C32 N3 H26 Br3 O3'
_olex2_refinement_description
;
1. Others
 Fixed Uiso: H1C9(0.0569) H1C1(0.0627) H1(0.0818) H2(0.0797) H3(0.0733)
 H1C2(0.0838) H2C2(0.0838) H3C2(0.0838) H4(0.0905) H5(0.0905) H6(0.0905)
 H1C5(0.0933) H7(0.1003) H8(0.0921) H1C6(0.0855) H9(0.0895) H1C3(0.0711)
 H10(0.0848) H1C4(0.0852) H11(0.0723)
 Fixed X: H1C9(0.754829) H1C1(0.718598) H1(0.499786) H2(0.568912) H3(0.539216)
 H1C2(0.609852) H2C2(0.560401) H3C2(0.563235) H4(0.674036) H5(0.731417)
 H6(0.711211) H1C5(0.775007) H7(0.866914) H8(0.973391) H1C6(0.947804)
 H9(0.825501) H1C3(0.867182) H10(0.97339) H1C4(0.946654) H11(0.823269)
 Fixed Y: H1C9(0.528385) H1C1(0.656827) H1(0.31833) H2(0.331199) H3(0.409498)
 H1C2(0.624811) H2C2(0.512579) H3C2(0.719054) H4(0.389703) H5(0.346887)
 H6(0.544314) H1C5(0.296232) H7(0.14342) H8(0.257098) H1C6(0.474597)
 H9(0.506021) H1C3(0.461292) H10(0.579304) H1C4(0.803154) H11(0.822063)
 Fixed Z: H1C9(0.822001) H1C1(0.466195) H1(0.90893) H2(1.10075) H3(0.739872)
 H1C2(0.349969) H2C2(0.404076) H3C2(0.420687) H4(1.223238) H5(1.160074)
 H6(1.175091) H1C5(0.453891) H7(0.599423) H8(0.560556) H1C6(0.390718)
 H9(0.324115) H1C3(0.798594) H10(0.758069) H1C4(0.588815) H11(0.519418)
;
_olex2_submission_special_instructions 'No special instructions were received'
_oxdiff_exptl_absorpt_empirical_details
;
Empirical correction (ABSPACK) includes:
- Absorption correction using spherical harmonics
- Frame scaling
;
_oxdiff_exptl_absorpt_empirical_full_max 1.390
_oxdiff_exptl_absorpt_empirical_full_min 0.772

loop_
_space_group_symop_id
_space_group_symop_operation_xyz
1 x,y,z
2 -x,y+1/2,-z+1/2
3 -x,-y,-z
4 x,-y+1/2,z+1/2

loop_
_atom_site_label
_atom_site_type_symbol
_atom_site_fract_x
_atom_site_fract_y
_atom_site_fract_z
_atom_site_adp_type
_atom_site_U_iso_or_equiv
_atom_site_site_symmetry_multiplicity
_atom_site_occupancy
_atom_site_calc_flag
_atom_site_refinement_flags_posn
_atom_site_disorder_assembly
_atom_site_disorder_group
Fe1 Fe 0.877505(10) 0.49602(2) 0.564212(18) Uani 0.04498(8) 4 1 d . . .
N1 N 0.67231(7) 0.46246(16) 0.94510(12) Uani 0.0517(4) 4 1 d . . .
C1 C 0.74908(7) 0.59757(17) 0.64559(13) Uani 0.0466(4) 4 1 d . . .
C2 C 0.81919(7) 0.62907(19) 0.65575(13) Uani 0.0499(5) 4 1 d . . .
N2 N 0.61627(6) 0.54412(18) 0.62867(12) Uani 0.0534(4) 4 1 d . . .
C3 C 0.87133(8) 0.5470(3) 0.73816(15) Uani 0.0592(5) 4 1 d . . .
C4 C 0.91562(9) 0.7370(2) 0.62167(19) Uani 0.0710(7) 4 1 d . . .
C5 C 0.82066(9) 0.3141(3) 0.45901(19) Uani 0.0778(7) 4 1 d . . .
C6 C 0.91632(9) 0.4123(3) 0.42473(17) Uani 0.0713(7) 4 1 d . . .
C7 C 0.64860(8) 0.4161(2) 1.04140(14) Uani 0.0577(6) 4 1 d . . .
C8 C 0.65885(7) 0.51975(17) 0.73205(14) Uani 0.0473(4) 4 1 d . . .
C9 C 0.72562(7) 0.54592(19) 0.74515(13) Uani 0.0474(4) 4 1 d . . .
C10 C 0.93049(8) 0.6133(3) 0.71591(16) Uani 0.0707(7) 4 1 d . . .
C11 C 0.70420(7) 0.62112(19) 0.53726(14) Uani 0.0522(5) 4 1 d . . .
C12 C 0.84847(10) 0.4298(3) 0.38695(17) Uani 0.0746(7) 4 1 d . . .
C13 C 0.63177(8) 0.4609(2) 0.83653(14) Uani 0.0497(5) 4 1 d . . .
C14 C 0.63857(7) 0.59302(19) 0.53184(14) Uani 0.0534(5) 4 1 d . . .
C15 C 0.54394(8) 0.3578(2) 0.91822(18) Uani 0.0682(7) 4 1 d . . .
C16 C 0.84684(8) 0.7480(2) 0.58298(17) Uani 0.0603(6) 4 1 d . . .
C17 C 0.93066(10) 0.2919(3) 0.5180(2) Uani 0.0767(7) 4 1 d . . .
C18 C 0.58465(9) 0.3635(2) 1.03042(18) Uani 0.0664(6) 4 1 d . . .
C19 C 0.56708(8) 0.4093(2) 0.81909(16) Uani 0.0611(6) 4 1 d . . .
C20 C 0.58850(8) 0.6143(3) 0.41622(15) Uani 0.0698(6) 4 1 d . . .
C21 C 0.69549(10) 0.4250(3) 1.16056(16) Uani 0.0755(7) 4 1 d . . .
C22 C 0.87166(12) 0.2295(3) 0.5396(2) Uani 0.0836(9) 4 1 d . . .
H1C9 H 0.754829 0.528385 0.822001 Uiso 0.0569 4 1 d . . .
H1C11 H 0.718598 0.656827 0.466195 Uiso 0.0627 4 1 d . . .
H1C15 H 0.499786 0.31833 0.90893 Uiso 0.0818 4 1 d . . .
H1C18 H 0.568912 0.331199 1.10075 Uiso 0.0797 4 1 d . . .
H1C19 H 0.539216 0.409498 0.739872 Uiso 0.0733 4 1 d . . .
H1C20 H 0.609852 0.624811 0.349969 Uiso 0.0838 4 1 d . . .
H2C20 H 0.560401 0.512579 0.404076 Uiso 0.0838 4 1 d . . .
H3C20 H 0.563235 0.719054 0.420687 Uiso 0.0838 4 1 d . . .
H1C21 H 0.674036 0.389703 1.223238 Uiso 0.0905 4 1 d . . .
H2C21 H 0.731417 0.346887 1.160074 Uiso 0.0905 4 1 d . . .
H3C21 H 0.711211 0.544314 1.175091 Uiso 0.0905 4 1 d . . .
H1C5 H 0.775007 0.296232 0.453891 Uiso 0.0933 4 1 d . . .
H1C22 H 0.866914 0.14342 0.599423 Uiso 0.1003 4 1 d . . .
H1C17 H 0.973391 0.257098 0.560556 Uiso 0.0921 4 1 d . . .
H1C6 H 0.947804 0.474597 0.390718 Uiso 0.0855 4 1 d . . .
H1C12 H 0.825501 0.506021 0.324115 Uiso 0.0895 4 1 d . . .
H1C3 H 0.867182 0.461292 0.798594 Uiso 0.0711 4 1 d . . .
H1C10 H 0.97339 0.579304 0.758069 Uiso 0.0848 4 1 d . . .
H1C4 H 0.946654 0.803154 0.588815 Uiso 0.0852 4 1 d . . .
H1C16 H 0.823269 0.822063 0.519418 Uiso 0.0723 4 1 d . . .

loop_
_atom_site_aniso_label
_atom_site_aniso_type_symbol
_atom_site_aniso_U_11
_atom_site_aniso_U_22
_atom_site_aniso_U_33
_atom_site_aniso_U_12
_atom_site_aniso_U_13
_atom_site_aniso_U_23
Fe1 Fe 0.04239(12) 0.04736(14) 0.04630(13) -0.00530(7) 0.01212(9) -0.00404(7)
N1 N 0.0542(7) 0.0505(6) 0.0524(7) 0.0049(5) 0.0164(6) -0.0008(5)
C1 C 0.0469(7) 0.0437(7) 0.0502(7) 0.0026(6) 0.0132(6) -0.0041(6)
C2 C 0.0486(7) 0.0528(8) 0.0504(8) -0.0027(6) 0.0148(6) -0.0075(6)
N2 N 0.0478(7) 0.0555(7) 0.0560(8) 0.0035(5) 0.0096(6) -0.0038(6)
C3 C 0.0517(8) 0.0804(10) 0.0453(8) -0.0014(8) 0.0102(6) -0.0088(7)
C4 C 0.0651(10) 0.0638(10) 0.0903(13) -0.0258(8) 0.0304(9) -0.0258(10)
C5 C 0.0564(9) 0.0812(12) 0.0993(14) -0.0222(9) 0.0249(10) -0.0433(11)
C6 C 0.0673(11) 0.0859(13) 0.0683(11) -0.0160(10) 0.0315(9) -0.0229(10)
C7 C 0.0707(10) 0.0475(8) 0.0590(9) 0.0060(7) 0.0234(7) 0.0022(7)
C8 C 0.0458(7) 0.0478(7) 0.0501(8) 0.0048(5) 0.0145(6) -0.0049(5)
C9 C 0.0461(7) 0.0513(7) 0.0451(7) 0.0031(6) 0.0103(6) -0.0051(6)
C10 C 0.0507(8) 0.0949(14) 0.0647(10) -0.0117(9) 0.0087(7) -0.0272(10)
C11 C 0.0554(8) 0.0526(8) 0.0494(8) 0.0030(6) 0.0130(6) 0.0030(6)
C12 C 0.0796(13) 0.0853(12) 0.0550(10) -0.0016(11) 0.0060(9) -0.0188(9)
C13 C 0.0477(7) 0.0498(7) 0.0541(8) 0.0056(6) 0.0168(6) -0.0050(6)
C14 C 0.0545(8) 0.0487(8) 0.0540(8) 0.0055(6) 0.0057(6) 0.0004(6)
C15 C 0.0538(9) 0.0694(10) 0.0891(13) -0.0002(8) 0.0324(9) -0.0013(9)
C16 C 0.0669(10) 0.0439(8) 0.0747(11) -0.0064(7) 0.0256(8) -0.0050(7)
C17 C 0.0686(11) 0.0750(12) 0.0869(14) 0.0148(9) 0.0177(10) -0.0158(10)
C18 C 0.0729(11) 0.0620(10) 0.0739(11) 0.0043(8) 0.0369(9) 0.0078(8)
C19 C 0.0490(8) 0.0682(10) 0.0686(10) 0.0020(7) 0.0187(7) -0.0069(8)
C20 C 0.0637(10) 0.0767(12) 0.0624(10) 0.0014(9) -0.0008(8) 0.0085(8)
C21 C 0.0980(14) 0.0728(12) 0.0570(10) -0.0030(11) 0.0201(9) 0.0108(9)
C22 C 0.1201(19) 0.0463(9) 0.0944(15) -0.0101(10) 0.0455(14) -0.0111(9)

loop_
_atom_type_symbol
_atom_type_scat_dispersion_real
_atom_type_scat_dispersion_imag
_atom_type_scat_source
C 0.0033 0.0016 'International Tables Vol C tables 4.2.6.8 and 6.1.1.1'
H 0.0000 0.0000 'International Tables Vol C tables 4.2.6.8 and 6.1.1.1'
Fe 0.3463 0.8444 'International Tables Vol C tables 4.2.6.8 and 6.1.1.1'
N 0.0061 0.0033 'International Tables Vol C tables 4.2.6.8 and 6.1.1.1'

loop_
_exptl_crystal_face_index_h
_exptl_crystal_face_index_k
_exptl_crystal_face_index_l
_exptl_crystal_face_perp_dist
3 28 0 0.0219
23 -9 1 0.0148
2 -6 -12 0.1877
-24 6 0 0.0184
24 -6 0 0.0074
-3 -28 0 0.0268
-1 4 12 0.2554
20 -17 0 0.0068

loop_
_geom_angle_atom_site_label_1
_geom_angle_atom_site_label_2
_geom_angle_atom_site_label_3
_geom_angle_site_symmetry_1
_geom_angle_site_symmetry_2
_geom_angle_site_symmetry_3
_geom_angle
_geom_angle_publ_flag
C2 Fe1 C3 . . . 40.70(6) ?
C2 Fe1 C4 . . . 68.69(7) ?
C2 Fe1 C5 . . . 106.80(7) ?
C2 Fe1 C6 . . . 159.90(6) ?
C2 Fe1 C10 . . . 68.62(6) ?
C2 Fe1 C12 . . . 122.75(7) ?
C2 Fe1 C16 . . . 41.04(7) ?
C2 Fe1 C17 . . . 158.31(8) ?
C2 Fe1 C22 . . . 122.18(9) ?
C3 Fe1 C4 . . . 68.07(8) ?
C3 Fe1 C5 . . . 122.80(8) ?
C3 Fe1 C6 . . . 158.68(7) ?
C3 Fe1 C10 . . . 40.61(7) ?
C3 Fe1 C12 . . . 158.98(8) ?
C3 Fe1 C16 . . . 68.53(7) ?
C3 Fe1 C17 . . . 123.05(8) ?
C3 Fe1 C22 . . . 107.73(9) ?
C4 Fe1 C5 . . . 158.90(8) ?
C4 Fe1 C6 . . . 109.20(9) ?
C4 Fe1 C10 . . . 40.28(8) ?
C4 Fe1 C12 . . . 123.27(9) ?
C4 Fe1 C16 . . . 40.89(7) ?
C4 Fe1 C17 . . . 123.79(8) ?
C4 Fe1 C22 . . . 159.42(8) ?
C5 Fe1 C6 . . . 67.55(8) ?
C5 Fe1 C10 . . . 159.14(8) ?
C5 Fe1 C12 . . . 40.58(9) ?
C5 Fe1 C16 . . . 122.25(7) ?
C5 Fe1 C17 . . . 67.96(8) ?
C5 Fe1 C22 . . . 40.44(8) ?
C6 Fe1 C10 . . . 123.58(7) ?
C6 Fe1 C12 . . . 40.44(8) ?
C6 Fe1 C16 . . . 124.23(8) ?
C6 Fe1 C17 . . . 39.52(8) ?
C6 Fe1 C22 . . . 66.92(10) ?
C10 Fe1 C12 . . . 158.99(8) ?
C10 Fe1 C16 . . . 68.52(7) ?
C10 Fe1 C17 . . . 108.35(8) ?
C10 Fe1 C22 . . . 123.48(8) ?
C12 Fe1 C16 . . . 107.43(8) ?
C12 Fe1 C17 . . . 67.87(8) ?
C12 Fe1 C22 . . . 67.94(9) ?
C16 Fe1 C17 . . . 159.67(8) ?
C16 Fe1 C22 . . . 158.29(9) ?
C17 Fe1 C22 . . . 40.26(10) ?
C7 N1 C13 . . . 118.11(14) ?
C2 C1 C9 . . . 120.76(12) ?
C2 C1 C11 . . . 121.64(14) ?
C9 C1 C11 . . . 117.59(13) ?
Fe1 C2 C1 . . . 125.85(10) ?
Fe1 C2 C3 . . . 69.84(10) ?
Fe1 C2 C16 . . . 69.30(9) ?
C1 C2 C3 . . . 126.75(14) ?
C1 C2 C16 . . . 125.76(12) ?
C3 C2 C16 . . . 107.49(14) ?
C8 N2 C14 . . . 118.31(14) ?
Fe1 C3 C2 . . . 69.46(9) ?
Fe1 C3 C10 . . . 69.48(10) ?
Fe1 C3 H1C3 . . . 126.76 ?
C2 C3 C10 . . . 108.24(15) ?
C2 C3 H1C3 . . . 125.88 ?
C10 C3 H1C3 . . . 125.88 ?
Fe1 C4 C10 . . . 69.93(11) ?
Fe1 C4 C16 . . . 69.47(9) ?
Fe1 C4 H1C4 . . . 126.42 ?
C10 C4 C16 . . . 108.48(17) ?
C10 C4 H1C4 . . . 125.76 ?
C16 C4 H1C4 . . . 125.76 ?
Fe1 C5 C12 . . . 69.86(11) ?
Fe1 C5 C22 . . . 69.79(11) ?
Fe1 C5 H1C5 . . . 125.78 ?
C12 C5 C22 . . . 107.69(18) ?
C12 C5 H1C5 . . . 126.16 ?
C22 C5 H1C5 . . . 126.16 ?
Fe1 C6 C12 . . . 69.71(12) ?
Fe1 C6 C17 . . . 70.39(13) ?
Fe1 C6 H1C6 . . . 126.25 ?
C12 C6 C17 . . . 109.51(18) ?
C12 C6 H1C6 . . . 125.24 ?
C17 C6 H1C6 . . . 125.25 ?
N1 C7 C18 . . . 121.96(15) ?
N1 C7 C21 . . . 115.81(15) ?
C18 C7 C21 . . . 122.23(17) ?
N2 C8 C9 . . . 123.10(15) ?
N2 C8 C13 . . . 116.28(14) ?
C9 C8 C13 . . . 120.61(13) ?
C1 C9 C8 . . . 118.96(13) ?
C1 C9 H1C9 . . . 120.52 ?
C8 C9 H1C9 . . . 120.52 ?
Fe1 C10 C3 . . . 69.92(10) ?
Fe1 C10 C4 . . . 69.79(10) ?
Fe1 C10 H1C10 . . . 125.97 ?
C3 C10 C4 . . . 108.20(15) ?
C3 C10 H1C10 . . . 125.9 ?
C4 C10 H1C10 . . . 125.9 ?
C1 C11 C14 . . . 119.92(15) ?
C1 C11 H1C11 . . . 120.04 ?
C14 C11 H1C11 . . . 120.04 ?
Fe1 C12 C5 . . . 69.57(11) ?
Fe1 C12 C6 . . . 69.85(11) ?
Fe1 C12 H1C12 . . . 125.56 ?
C5 C12 C6 . . . 106.79(17) ?
C5 C12 H1C12 . . . 126.6 ?
C6 C12 H1C12 . . . 126.6 ?
N1 C13 C8 . . . 116.86(14) ?
N1 C13 C19 . . . 122.87(16) ?
C8 C13 C19 . . . 120.27(14) ?
N2 C14 C11 . . . 122.11(13) ?
N2 C14 C20 . . . 116.19(14) ?
C11 C14 C20 . . . 121.69(15) ?
C18 C15 C19 . . . 119.26(16) ?
C18 C15 H1C15 . . . 120.37 ?
C19 C15 H1C15 . . . 120.37 ?
Fe1 C16 C2 . . . 69.66(9) ?
Fe1 C16 C4 . . . 69.64(10) ?
Fe1 C16 H1C16 . . . 126.07 ?
C2 C16 C4 . . . 107.58(14) ?
C2 C16 H1C16 . . . 126.21 ?
C4 C16 H1C16 . . . 126.21 ?
Fe1 C17 C6 . . . 70.09(12) ?
Fe1 C17 C22 . . . 69.52(12) ?
Fe1 C17 H1C17 . . . 125.76 ?
C6 C17 C22 . . . 107.59(17) ?
C6 C17 H1C17 . . . 126.2 ?
C22 C17 H1C17 . . . 126.2 ?
C7 C18 C15 . . . 119.43(18) ?
C7 C18 H1C18 . . . 120.29 ?
C15 C18 H1C18 . . . 120.29 ?
C13 C19 C15 . . . 118.33(15) ?
C13 C19 H1C19 . . . 120.84 ?
C15 C19 H1C19 . . . 120.84 ?
C14 C20 H1C20 . . . 109.47 ?
C14 C20 H2C20 . . . 109.47 ?
C14 C20 H3C20 . . . 109.47 ?
H1C20 C20 H2C20 . . . 109.47 ?
H1C20 C20 H3C20 . . . 109.47 ?
H2C20 C20 H3C20 . . . 109.47 ?
C7 C21 H1C21 . . . 109.47 ?
C7 C21 H2C21 . . . 109.47 ?
C7 C21 H3C21 . . . 109.47 ?
H1C21 C21 H2C21 . . . 109.47 ?
H1C21 C21 H3C21 . . . 109.47 ?
H2C21 C21 H3C21 . . . 109.47 ?
Fe1 C22 C5 . . . 69.77(11) ?
Fe1 C22 C17 . . . 70.22(12) ?
Fe1 C22 H1C22 . . . 125.79 ?
C5 C22 C17 . . . 108.41(19) ?
C5 C22 H1C22 . . . 125.79 ?
C17 C22 H1C22 . . . 125.8 ?

loop_
_geom_bond_atom_site_label_1
_geom_bond_atom_site_label_2
_geom_bond_site_symmetry_1
_geom_bond_site_symmetry_2
_geom_bond_distance
_geom_bond_publ_flag
Fe1 C2 . . 2.0376(16) ?
Fe1 C3 . . 2.0427(17) ?
Fe1 C4 . . 2.0352(18) ?
Fe1 C5 . . 2.0286(19) ?
Fe1 C6 . . 2.034(2) ?
Fe1 C10 . . 2.0369(17) ?
Fe1 C12 . . 2.0324(19) ?
Fe1 C16 . . 2.0329(16) ?
Fe1 C17 . . 2.038(2) ?
Fe1 C22 . . 2.0288(19) ?
N1 C7 . . 1.343(2) ?
N1 C13 . . 1.3366(19) ?
C1 C2 . . 1.475(2) ?
C1 C9 . . 1.384(2) ?
C1 C11 . . 1.3882(19) ?
C2 C3 . . 1.419(2) ?
C2 C16 . . 1.427(2) ?
N2 C8 . . 1.3243(19) ?
N2 C14 . . 1.338(2) ?
C3 C10 . . 1.416(3) ?
C3 H1C3 . . 0.96 ?
C4 C10 . . 1.402(3) ?
C4 C16 . . 1.421(2) ?
C4 H1C4 . . 0.96 ?
C5 C12 . . 1.408(3) ?
C5 C22 . . 1.402(3) ?
C5 H1C5 . . 0.96 ?
C6 C12 . . 1.406(3) ?
C6 C17 . . 1.377(3) ?
C6 H1C6 . . 0.96 ?
C7 C18 . . 1.383(2) ?
C7 C21 . . 1.491(2) ?
C8 C9 . . 1.396(2) ?
C8 C13 . . 1.491(2) ?
C9 H1C9 . . 0.96 ?
C10 H1C10 . . 0.96 ?
C11 C14 . . 1.387(2) ?
C11 H1C11 . . 0.96 ?
C12 H1C12 . . 0.96 ?
C13 C19 . . 1.389(2) ?
C14 C20 . . 1.501(2) ?
C15 C18 . . 1.371(2) ?
C15 C19 . . 1.376(3) ?
C15 H1C15 . . 0.96 ?
C16 H1C16 . . 0.96 ?
C17 C22 . . 1.400(3) ?
C17 H1C17 . . 0.96 ?
C18 H1C18 . . 0.96 ?
C19 H1C19 . . 0.96 ?
C20 H1C20 . . 0.96 ?
C20 H2C20 . . 0.96 ?
C20 H3C20 . . 0.96 ?
C21 H1C21 . . 0.96 ?
C21 H2C21 . . 0.96 ?
C21 H3C21 . . 0.96 ?
C22 H1C22 . . 0.96 ?

loop_
_exptl_oxdiff_crystal_face_indexfrac_h
_exptl_oxdiff_crystal_face_indexfrac_k
_exptl_oxdiff_crystal_face_indexfrac_l
_exptl_oxdiff_crystal_face_x
_exptl_oxdiff_crystal_face_y
_exptl_oxdiff_crystal_face_z
2.9919 27.9610 0.0030 0.9383 0.2251 -0.2544
22.9697 -8.9805 0.9938 -0.4383 0.8933 -0.0314
1.9884 -5.9756 -11.9806 0.0568 -0.0894 1.0173
-23.9671 5.9832 0.0042 0.3184 -0.9322 -0.0210
23.9671 -5.9832 -0.0042 -0.3184 0.9322 0.0210
-2.9919 -27.9610 -0.0030 -0.9383 -0.2251 0.2544
-0.9895 3.9788 11.9802 -0.1296 0.1216 -1.0007
19.9743 -16.9689 -0.0050 -0.6736 0.7315 0.1247
